data_7207450
loop_
_publ_author_name
'Yang, Xiao-Juan'
'Li, Hong-Xi'
'Xu, Zhong-Lin'
'Li, Hai-Yan'
'Ren, Zhi-Gang'
'Lang, Jian-Ping'

_publ_section_title
;
 Spacer length-controlled assembly of [CunIn]-based coordination polymers
 from CuI and bis(4-phenylpyrimidine-2-thio)alkane ligands
;
_journal_issue 5
_journal_name_full CrystEngComm
_journal_page_first 1641
_journal_paper_doi 10.1039/c2ce06312c
_journal_volume 14
_journal_year 2012
_chemical_formula_moiety 'C15 H16 Cu2 I2 N3 S'
_chemical_formula_sum 'C15 H16 Cu2 I2 N3 S'
_chemical_formula_weight 651.28
_chemical_name_systematic
;
?
;
_space_group_IT_number 2
_symmetry_cell_setting triclinic
_symmetry_space_group_name_Hall '-P 1'
_symmetry_space_group_name_H-M 'P -1'
_atom_sites_solution_hydrogens geom
_atom_sites_solution_primary direct
_atom_sites_solution_secondary difmap
_audit_creation_method SHELXL-97
_cell_angle_alpha 91.87(3)
_cell_angle_beta 95.71(3)
_cell_angle_gamma 116.91(3)
_cell_formula_units_Z 2
_cell_length_a 9.889(2)
_cell_length_b 10.169(2)
_cell_length_c 10.898(2)
_cell_measurement_reflns_used 4656
_cell_measurement_temperature 223(2)
_cell_measurement_theta_max 27.4816
_cell_measurement_theta_min 3.0635
_cell_volume 968.7(4)
_computing_cell_refinement 'CrystalClear, Ver. 1.30 (Rigaku/MSC, 2001)'
_computing_data_collection 'CrystalClear, Ver. 1.30 (Rigaku/MSC, 2001)'
_computing_data_reduction 'CrystalStructure, Ver. 3.60 (Rigaku/MSC, 2004)'
_computing_molecular_graphics 'SHELXL-97 (Sheldrick, 1997)'
_computing_publication_material 'SHELXL-97 (Sheldrick, 1997)'
_computing_structure_refinement 'SHELXL-97 (Sheldrick, 1997)'
_computing_structure_solution 'SHELXS-97 (Sheldrick, 1990)'
_diffrn_ambient_temperature 223(2)
_diffrn_measured_fraction_theta_full 0.978
_diffrn_measured_fraction_theta_max 0.978
_diffrn_measurement_device_type 'Rigaku Mercury'
_diffrn_measurement_method \w
_diffrn_radiation_monochromator graphite
_diffrn_radiation_source 'fine-focus sealed tube'
_diffrn_radiation_type MoK\a
_diffrn_radiation_wavelength 0.71073
_diffrn_reflns_av_R_equivalents 0.0278
_diffrn_reflns_av_sigmaI/netI 0.0478
_diffrn_reflns_limit_h_max 12
_diffrn_reflns_limit_h_min -12
_diffrn_reflns_limit_k_max 9
_diffrn_reflns_limit_k_min -13
_diffrn_reflns_limit_l_max 14
_diffrn_reflns_limit_l_min -13
_diffrn_reflns_number 8767
_diffrn_reflns_theta_full 27.48
_diffrn_reflns_theta_max 27.48
_diffrn_reflns_theta_min 3.10
_diffrn_standards_decay_% 0
_diffrn_standards_interval_count 0
_diffrn_standards_interval_time 0
_diffrn_standards_number 0
_exptl_absorpt_coefficient_mu 5.491
_exptl_absorpt_correction_T_max 0.4361
_exptl_absorpt_correction_T_min 0.2124
_exptl_absorpt_correction_type multi-scan
_exptl_absorpt_process_details 'Jacobson, R. (1998) Private communication to Rigaku Corp.'
_exptl_crystal_colour yellow
_exptl_crystal_density_diffrn 2.233
_exptl_crystal_density_method 'not measured'
_exptl_crystal_description block
_exptl_crystal_F_000 614
_exptl_crystal_size_max 0.45
_exptl_crystal_size_mid 0.25
_exptl_crystal_size_min 0.15
_refine_diff_density_max 1.402
_refine_diff_density_min -1.142
_refine_diff_density_rms 0.203
_refine_ls_extinction_method none
_refine_ls_goodness_of_fit_ref 0.945
_refine_ls_hydrogen_treatment constr
_refine_ls_matrix_type full
_refine_ls_number_parameters 209
_refine_ls_number_reflns 4346
_refine_ls_number_restraints 15
_refine_ls_restrained_S_all 0.950
_refine_ls_R_factor_all 0.0468
_refine_ls_R_factor_gt 0.0331
_refine_ls_shift/su_max 0.004
_refine_ls_shift/su_mean 0.001
_refine_ls_structure_factor_coef Fsqd
_refine_ls_weighting_details 'calc w=1/[\s^2^(Fo^2^)+(0.0404P)^2^+0.0000P] where P=(Fo^2^+2Fc^2^)/3'
_refine_ls_weighting_scheme calc
_refine_ls_wR_factor_gt 0.0749
_refine_ls_wR_factor_ref 0.0784
_reflns_number_gt 3355
_reflns_number_total 4346
_reflns_threshold_expression >2sigma(I)
_cod_data_source_file c2ce06312c.txt
_cod_data_source_block 6
_cod_original_sg_symbol_Hall '-p 1'
_cod_original_sg_symbol_H-M 'p -1'
_cod_database_code 7207450

loop_
_symmetry_equiv_pos_as_xyz
'x, y, z'
'-x, -y, -z'

loop_
_atom_site_label
_atom_site_type_symbol
_atom_site_fract_x
_atom_site_fract_y
_atom_site_fract_z
_atom_site_U_iso_or_equiv
_atom_site_adp_type
_atom_site_occupancy
_atom_site_symmetry_multiplicity
_atom_site_calc_flag
_atom_site_refinement_flags
Cu1 Cu 1.05524(7) 0.15718(7) 0.01866(5) 0.03785(15) Uani 1 1 d .
Cu2 Cu 1.35648(7) 0.00109(7) -0.00347(6) 0.04092(16) Uani 1 1 d .
I1 I 1.17705(3) 0.01409(4) 0.15209(3) 0.03492(10) Uani 1 1 d .
I2 I 1.60934(3) 0.24136(3) -0.00789(3) 0.04025(11) Uani 1 1 d .
N1 N 0.9999(4) 0.2831(4) 0.1354(3) 0.0293(8) Uani 1 1 d .
N2 N 0.8599(4) 0.3109(4) 0.2918(3) 0.0307(8) Uani 1 1 d .
N3 N 1.2220(5) 0.3019(5) -0.0714(4) 0.0376(9) Uani 1 1 d .
S1 S 0.79135(13) 0.03675(13) 0.20498(11) 0.0336(3) Uani 1 1 d .
C1 C 0.8942(5) 0.2318(5) 0.2142(4) 0.0278(9) Uani 1 1 d .
C2 C 1.0701(5) 0.4303(5) 0.1351(4) 0.0352(11) Uani 1 1 d .
H2A H 1.1446 0.4726 0.0816 0.042 Uiso 1 1 calc R
C3 C 1.0393(5) 0.5236(5) 0.2087(4) 0.0378(11) Uani 1 1 d .
H3A H 1.0885 0.6267 0.2041 0.045 Uiso 1 1 calc R
C4 C 0.9320(5) 0.4585(5) 0.2901(4) 0.0328(10) Uani 1 1 d .
C5 C 0.8876(5) 0.5440(5) 0.3772(4) 0.0350(11) Uani 1 1 d .
C6 C 0.9442(6) 0.6968(6) 0.3763(5) 0.0474(13) Uani 1 1 d .
H6A H 1.0126 0.7484 0.3205 0.057 Uiso 1 1 calc R
C7 C 0.8999(7) 0.7719(7) 0.4572(6) 0.0605(18) Uani 1 1 d .
H7A H 0.9385 0.8750 0.4563 0.073 Uiso 1 1 calc R
C8 C 0.7999(8) 0.6987(8) 0.5397(6) 0.0632(19) Uani 1 1 d .
H8A H 0.7705 0.7513 0.5946 0.076 Uiso 1 1 calc R
C9 C 0.7435(8) 0.5485(8) 0.5410(5) 0.0636(18) Uani 1 1 d .
H9A H 0.6744 0.4977 0.5965 0.076 Uiso 1 1 calc R
C10 C 0.7878(7) 0.4713(7) 0.4609(5) 0.0496(14) Uani 1 1 d .
H10A H 0.7497 0.3684 0.4633 0.060 Uiso 1 1 calc R
C11 C 0.6389(7) 0.0099(7) 0.2999(5) 0.0564(14) Uani 1 1 d U
H11A H 0.6078 0.0877 0.2867 0.068 Uiso 1 1 calc R
H11B H 0.5500 -0.0854 0.2721 0.068 Uiso 1 1 calc R
C12 C 0.6834(7) 0.0127(9) 0.4311(6) 0.0679(16) Uani 1 1 d U
H12A H 0.7568 0.1138 0.4639 0.082 Uiso 1 1 calc R
H12B H 0.7331 -0.0510 0.4441 0.082 Uiso 1 1 calc R
C13 C 0.5357(9) -0.0442(11) 0.5032(8) 0.090(2) Uani 1 1 d U
H13A H 0.4624 -0.1445 0.4684 0.134 Uiso 1 1 calc R
H13B H 0.5667 -0.0496 0.5904 0.134 Uiso 1 1 calc R
C15 C 1.3171(6) 0.3738(6) -0.1255(4) 0.0356(11) Uani 1 1 d .
C16 C 1.4376(6) 0.4630(7) -0.1969(5) 0.0480(13) Uani 1 1 d .
H16A H 1.5217 0.4387 -0.1823 0.072 Uiso 1 1 calc R
H16B H 1.4735 0.5671 -0.1720 0.072 Uiso 1 1 calc R
H16C H 1.3983 0.4431 -0.2843 0.072 Uiso 1 1 calc R

loop_
_atom_site_aniso_label
_atom_site_aniso_U_11
_atom_site_aniso_U_22
_atom_site_aniso_U_33
_atom_site_aniso_U_23
_atom_site_aniso_U_13
_atom_site_aniso_U_12
Cu1 0.0385(3) 0.0371(4) 0.0402(3) 0.0023(3) 0.0136(3) 0.0177(3)
Cu2 0.0339(3) 0.0297(3) 0.0569(4) 0.0027(3) 0.0128(3) 0.0113(3)
I1 0.03427(17) 0.03754(19) 0.03479(17) 0.00154(13) 0.00648(12) 0.01775(14)
I2 0.02832(16) 0.02374(17) 0.0667(2) 0.00631(14) 0.00721(14) 0.00985(13)
N1 0.0298(19) 0.026(2) 0.031(2) 0.0047(16) 0.0089(16) 0.0109(17)
N2 0.034(2) 0.031(2) 0.0290(19) 0.0020(16) 0.0100(16) 0.0157(18)
N3 0.038(2) 0.037(3) 0.038(2) 0.0057(19) 0.0100(19) 0.016(2)
S1 0.0369(6) 0.0261(6) 0.0395(6) 0.0052(5) 0.0213(5) 0.0127(5)
C1 0.029(2) 0.029(2) 0.029(2) 0.0080(18) 0.0114(18) 0.0148(19)
C2 0.032(2) 0.034(3) 0.035(3) 0.003(2) 0.011(2) 0.010(2)
C3 0.043(3) 0.022(3) 0.043(3) 0.006(2) 0.012(2) 0.009(2)
C4 0.039(3) 0.029(3) 0.032(2) 0.0017(19) 0.002(2) 0.018(2)
C5 0.041(3) 0.036(3) 0.032(2) -0.007(2) -0.004(2) 0.023(2)
C6 0.044(3) 0.040(3) 0.058(3) -0.009(3) 0.000(2) 0.022(3)
C7 0.060(4) 0.044(4) 0.080(4) -0.023(3) -0.007(3) 0.032(3)
C8 0.078(4) 0.074(5) 0.055(4) -0.026(3) -0.010(3) 0.055(4)
C9 0.088(5) 0.085(5) 0.045(3) 0.005(3) 0.024(3) 0.061(4)
C10 0.076(4) 0.051(4) 0.039(3) 0.006(3) 0.019(3) 0.042(3)
C11 0.060(3) 0.050(4) 0.056(3) 0.009(3) 0.031(3) 0.018(3)
C12 0.064(3) 0.090(5) 0.069(3) 0.028(3) 0.024(3) 0.047(3)
C13 0.090(5) 0.122(6) 0.084(4) 0.039(4) 0.041(4) 0.064(4)
C15 0.038(3) 0.039(3) 0.034(3) 0.004(2) 0.008(2) 0.021(2)
C16 0.039(3) 0.059(4) 0.049(3) 0.017(3) 0.012(2) 0.024(3)

loop_
_atom_type_symbol
_atom_type_description
_atom_type_scat_dispersion_real
_atom_type_scat_dispersion_imag
_atom_type_scat_source
C C 0.0033 0.0016 'International Tables Vol C Tables 4.2.6.8 and 6.1.1.4'
H H 0.0000 0.0000 'International Tables Vol C Tables 4.2.6.8 and 6.1.1.4'
Cu Cu 0.3201 1.2651 'International Tables Vol C Tables 4.2.6.8 and 6.1.1.4'
I I -0.4742 1.8119 'International Tables Vol C Tables 4.2.6.8 and 6.1.1.4'
N N 0.0061 0.0033 'International Tables Vol C Tables 4.2.6.8 and 6.1.1.4'
S S 0.1246 0.1234 'International Tables Vol C Tables 4.2.6.8 and 6.1.1.4'

loop_
_geom_angle_atom_site_label_1
_geom_angle_atom_site_label_2
_geom_angle_atom_site_label_3
_geom_angle
_geom_angle_site_symmetry_1
_geom_angle_site_symmetry_3
N3 Cu1 N1 105.95(16) . .
N3 Cu1 I1 106.65(11) . .
N1 Cu1 I1 109.30(10) . .
N3 Cu1 I1 107.13(11) . 2_755
N1 Cu1 I1 112.58(10) . 2_755
I1 Cu1 I1 114.66(3) . 2_755
N3 Cu1 Cu1 122.57(12) . 2_755
N1 Cu1 Cu1 131.44(12) . 2_755
I1 Cu1 Cu1 57.43(3) . 2_755
I1 Cu1 Cu1 57.24(4) 2_755 2_755
S1 Cu2 I2 105.88(5) 2_755 .
S1 Cu2 I1 103.76(4) 2_755 .
I2 Cu2 I1 115.77(4) . .
S1 Cu2 I2 103.27(5) 2_755 2_855
I2 Cu2 I2 114.23(3) . 2_855
I1 Cu2 I2 112.26(4) . 2_855
S1 Cu2 Cu2 117.57(5) 2_755 2_855
I2 Cu2 Cu2 57.92(3) . 2_855
I1 Cu2 Cu2 138.48(4) . 2_855
I2 Cu2 Cu2 56.31(4) 2_855 2_855
Cu2 I1 Cu1 98.09(3) . .
Cu2 I1 Cu1 86.65(3) . 2_755
Cu1 I1 Cu1 65.34(3) . 2_755
Cu2 I2 Cu2 65.77(3) . 2_855
C2 N1 C1 114.3(4) . .
C2 N1 Cu1 119.5(3) . .
C1 N1 Cu1 126.2(3) . .
C1 N2 C4 117.6(4) . .
C15 N3 Cu1 174.5(4) . .
C1 S1 C11 101.5(2) . .
C1 S1 Cu2 98.04(15) . 2_755
C11 S1 Cu2 97.6(2) . 2_755
N2 C1 N1 127.1(4) . .
N2 C1 S1 119.0(3) . .
N1 C1 S1 113.9(3) . .
N1 C2 C3 123.7(4) . .
N1 C2 H2A 118.1 . .
C3 C2 H2A 118.1 . .
C2 C3 C4 117.0(5) . .
C2 C3 H3A 121.5 . .
C4 C3 H3A 121.5 . .
N2 C4 C3 120.2(4) . .
N2 C4 C5 116.0(4) . .
C3 C4 C5 123.7(4) . .
C10 C5 C6 118.7(5) . .
C10 C5 C4 119.9(5) . .
C6 C5 C4 121.4(5) . .
C7 C6 C5 119.8(6) . .
C7 C6 H6A 120.1 . .
C5 C6 H6A 120.1 . .
C6 C7 C8 121.1(6) . .
C6 C7 H7A 119.5 . .
C8 C7 H7A 119.5 . .
C9 C8 C7 119.4(5) . .
C9 C8 H8A 120.3 . .
C7 C8 H8A 120.3 . .
C8 C9 C10 120.3(6) . .
C8 C9 H9A 119.9 . .
C10 C9 H9A 119.9 . .
C9 C10 C5 120.6(6) . .
C9 C10 H10A 119.7 . .
C5 C10 H10A 119.7 . .
C12 C11 S1 113.5(4) . .
C12 C11 H11A 108.9 . .
S1 C11 H11A 108.9 . .
C12 C11 H11B 108.9 . .
S1 C11 H11B 108.9 . .
H11A C11 H11B 107.7 . .
C11 C12 C13 110.0(5) . .
C11 C12 H12A 109.7 . .
C13 C12 H12A 109.7 . .
C11 C12 H12B 109.7 . .
C13 C12 H12B 109.7 . .
H12A C12 H12B 108.2 . .
C13 C13 C12 113.7(9) 2_656 .
C13 C13 H13A 108.8 2_656 .
C12 C13 H13A 108.8 . .
C13 C13 H13B 108.8 2_656 .
C12 C13 H13B 108.8 . .
H13A C13 H13B 107.7 . .
N3 C15 C16 178.7(5) . .
C15 C16 H16A 109.5 . .
C15 C16 H16B 109.5 . .
H16A C16 H16B 109.5 . .
C15 C16 H16C 109.5 . .
H16A C16 H16C 109.5 . .
H16B C16 H16C 109.5 . .

loop_
_geom_bond_atom_site_label_1
_geom_bond_atom_site_label_2
_geom_bond_distance
_geom_bond_site_symmetry_2
Cu1 N3 2.017(5) .
Cu1 N1 2.056(4) .
Cu1 I1 2.6569(10) .
Cu1 I1 2.6625(14) 2_755
Cu1 Cu1 2.8712(15) 2_755
Cu2 S1 2.4300(16) 2_755
Cu2 I2 2.5934(14) .
Cu2 I1 2.6146(10) .
Cu2 I2 2.6408(8) 2_855
Cu2 Cu2 2.8422(13) 2_855
I1 Cu1 2.6625(14) 2_755
I2 Cu2 2.6408(8) 2_855
N1 C2 1.335(6) .
N1 C1 1.348(6) .
N2 C1 1.317(5) .
N2 C4 1.341(6) .
N3 C15 1.132(6) .
S1 C1 1.766(5) .
S1 C11 1.837(5) .
S1 Cu2 2.4300(16) 2_755
C2 C3 1.377(6) .
C2 H2A 0.9400 .
C3 C4 1.393(7) .
C3 H3A 0.9400 .
C4 C5 1.492(6) .
C5 C10 1.384(8) .
C5 C6 1.393(7) .
C6 C7 1.375(7) .
C6 H6A 0.9400 .
C7 C8 1.376(10) .
C7 H7A 0.9400 .
C8 C9 1.370(9) .
C8 H8A 0.9400 .
C9 C10 1.383(7) .
C9 H9A 0.9400 .
C10 H10A 0.9400 .
C11 C12 1.449(8) .
C11 H11A 0.9800 .
C11 H11B 0.9800 .
C12 C13 1.606(9) .
C12 H12A 0.9800 .
C12 H12B 0.9800 .
C13 C13 1.371(14) 2_656
C13 H13A 0.9800 .
C13 H13B 0.9800 .
C15 C16 1.450(8) .
C16 H16A 0.9700 .
C16 H16B 0.9700 .
C16 H16C 0.9700 .

loop_
_geom_hbond_atom_site_label_D
_geom_hbond_atom_site_label_H
_geom_hbond_atom_site_label_A
_geom_hbond_distance_DH
_geom_hbond_distance_HA
_geom_hbond_distance_DA
_geom_hbond_angle_DHA
_geom_hbond_site_symmetry_A
C2 H2A I2 0.94 3.03 3.836(5) 145.2 2_865
C10 H10A N2 0.94 2.44 2.772(6) 100.9 .
C11 H11A N2 0.98 2.49 2.855(7) 101.6 .
